data_7103037
loop_
_publ_author_name
'Lhot\'ak, Pavel'
'B\'il\'a, Alexandra'
'Budka, Jan'
'Pojarov\'a, Michaela'
'Stibor, Ivan'

_publ_section_title
;
 Simple synthesis of calix[4]arenes in a 1,2-alternate conformation.
;
_journal_issue 14
_journal_name_full 'Chemical communications (Cambridge, England)'
_journal_page_first 1662
_journal_page_last 1664
_journal_paper_doi 10.1039/b718278c
_journal_year 2008
_chemical_formula_sum 'C64 H77 O4'
_chemical_formula_weight 910.26
_chemical_name_systematic
;
?
;
_space_group_IT_number 14
_symmetry_cell_setting monoclinic
_symmetry_space_group_name_Hall '-P 2ybc'
_symmetry_space_group_name_H-M 'P 1 21/c 1'
_atom_sites_solution_hydrogens geom
_atom_sites_solution_primary direct
_atom_sites_solution_secondary difmap
_audit_creation_method SHELXL-97
_cell_angle_alpha 90.00
_cell_angle_beta 106.46(4)
_cell_angle_gamma 90.00
_cell_formula_units_Z 4
_cell_length_a 14.940(7)
_cell_length_b 20.167(9)
_cell_length_c 19.074(7)
_cell_measurement_reflns_used 7904
_cell_measurement_temperature 150(2)
_cell_measurement_theta_max 76.6581
_cell_measurement_theta_min 3.7810
_cell_volume 5511(4)
_computing_cell_refinement 'CrysAlis RED, (Oxford Diffraction, 2002)'
_computing_data_collection 'Xcalibur, (Oxford Diffraction, 2002)'
_computing_data_reduction 'CrysAlis RED, (Oxford Diffraction, 2002)'
_computing_structure_refinement 'SHELXL-97 (Sheldrick, 1997)'
_computing_structure_solution 'SHELXS-97 (Sheldrick, 1990)'
_diffrn_ambient_temperature 150(2)
_diffrn_measured_fraction_theta_full 0.976
_diffrn_measured_fraction_theta_max 0.976
_diffrn_measurement_device_type 'Oxford Diffraction XCALIBUR'
_diffrn_measurement_method '\f & \w scans'
_diffrn_radiation_monochromator graphite
_diffrn_radiation_source 'fine-focus sealed tube'
_diffrn_radiation_type CuK\a
_diffrn_radiation_wavelength 1.54180
_diffrn_reflns_av_R_equivalents 0.1178
_diffrn_reflns_av_sigmaI/netI 0.0686
_diffrn_reflns_limit_h_max 18
_diffrn_reflns_limit_h_min -18
_diffrn_reflns_limit_k_max 25
_diffrn_reflns_limit_k_min -23
_diffrn_reflns_limit_l_max 23
_diffrn_reflns_limit_l_min -23
_diffrn_reflns_number 84230
_diffrn_reflns_theta_full 77.70
_diffrn_reflns_theta_max 77.70
_diffrn_reflns_theta_min 3.78
_exptl_absorpt_coefficient_mu 0.509
_exptl_absorpt_correction_T_max 0.936
_exptl_absorpt_correction_T_min 0.748
_exptl_absorpt_correction_type analytical
_exptl_absorpt_process_details
;
Analytical Absorption (De Meulenaer & Tompa, 1965)
;
_exptl_crystal_colour colourless
_exptl_crystal_density_diffrn 1.097
_exptl_crystal_density_method 'not measured'
_exptl_crystal_description prism
_exptl_crystal_F_000 1972
_exptl_crystal_size_max 0.28
_exptl_crystal_size_mid 0.15
_exptl_crystal_size_min 0.06
_refine_diff_density_max 0.644
_refine_diff_density_min -0.541
_refine_diff_density_rms 0.063
_refine_ls_extinction_method none
_refine_ls_goodness_of_fit_ref 0.953
_refine_ls_hydrogen_treatment constr
_refine_ls_matrix_type full
_refine_ls_number_parameters 603
_refine_ls_number_reflns 11474
_refine_ls_number_restraints 66
_refine_ls_restrained_S_all 0.961
_refine_ls_R_factor_all 0.1345
_refine_ls_R_factor_gt 0.0807
_refine_ls_shift/su_max 0.000
_refine_ls_shift/su_mean 0.000
_refine_ls_structure_factor_coef Fsqd
_refine_ls_weighting_details 'calc w=1/[\s^2^(Fo^2^)+(0.1408P)^2^+0.0000P] where P=(Fo^2^+2Fc^2^)/3'
_refine_ls_weighting_scheme calc
_refine_ls_wR_factor_gt 0.2212
_refine_ls_wR_factor_ref 0.2439
_reflns_number_gt 5307
_reflns_number_total 11474
_reflns_threshold_expression >2sigma(I)
_cod_data_source_file b718278c.txt
_cod_data_source_block final_used
_cod_original_sg_symbol_H-M P21/c
_cod_database_code 7103037

loop_
_symmetry_equiv_pos_as_xyz
'x, y, z'
'-x, y+1/2, -z+1/2'
'-x, -y, -z'
'x, -y-1/2, z-1/2'

loop_
_atom_site_label
_atom_site_type_symbol
_atom_site_fract_x
_atom_site_fract_y
_atom_site_fract_z
_atom_site_U_iso_or_equiv
_atom_site_adp_type
_atom_site_occupancy
_atom_site_symmetry_multiplicity
_atom_site_calc_flag
_atom_site_refinement_flags
_atom_site_disorder_assembly
_atom_site_disorder_group
C1 C 0.17115(16) 0.53158(10) 0.63665(12) 0.0478(6) Uani 1 1 d . A 1
C2 C 0.11110(18) 0.53794(11) 0.55808(12) 0.0559(7) Uani 1 1 d . A 1
H2A H 0.1403 0.5120 0.5263 0.067 Uiso 1 1 calc R A 1
H2B H 0.0492 0.5182 0.5540 0.067 Uiso 1 1 calc R A 1
C3 C 0.09735(17) 0.60868(11) 0.53019(11) 0.0502(6) Uani 1 1 d . A 1
C4 C 0.00893(17) 0.63668(12) 0.50865(12) 0.0548(7) Uani 1 1 d . A 1
H4 H -0.0433 0.6096 0.5081 0.066 Uiso 1 1 calc R A 1
C5 C -0.00648(17) 0.70273(12) 0.48784(12) 0.0547(7) Uani 1 1 d . A 1
C6 C 0.07327(18) 0.74097(12) 0.49442(12) 0.0569(7) Uani 1 1 d . A 1
H6 H 0.0656 0.7870 0.4839 0.068 Uiso 1 1 calc R A 1
C7 C 0.16324(17) 0.71538(11) 0.51553(11) 0.0497(6) Uani 1 1 d . A 1
C8 C 0.24671(19) 0.75990(12) 0.52481(13) 0.0611(7) Uani 1 1 d . A 1
H8A H 0.2434 0.7811 0.4773 0.073 Uiso 1 1 calc R A 1
H8B H 0.3041 0.7326 0.5391 0.073 Uiso 1 1 calc R A 1
C9 C 0.25293(17) 0.81352(12) 0.58199(12) 0.0541(6) Uani 1 1 d . A 1
C10 C 0.22824(18) 0.87859(12) 0.56073(13) 0.0641(8) Uani 1 1 d . A 1
H10 H 0.2097 0.8890 0.5101 0.077 Uiso 1 1 calc R A 1
C11 C 0.22965(18) 0.92880(12) 0.61061(14) 0.0651(8) Uani 1 1 d . A 1
C12 C 0.25665(18) 0.91103(12) 0.68422(14) 0.0629(7) Uani 1 1 d . A 1
H12 H 0.2568 0.9443 0.7195 0.075 Uiso 1 1 calc R A 1
C13 C 0.28336(16) 0.84715(12) 0.70876(12) 0.0513(6) Uani 1 1 d . A 1
C14 C 0.31196(18) 0.83693(12) 0.79088(12) 0.0593(7) Uani 1 1 d . A 1
H14A H 0.3715 0.8610 0.8106 0.071 Uiso 1 1 calc R A 1
H14B H 0.2649 0.8602 0.8095 0.071 Uiso 1 1 calc R A 1
C15 C 0.32504(17) 0.76985(12) 0.82574(12) 0.0521(6) Uani 1 1 d . A 1
C16 C 0.41024(17) 0.75223(12) 0.87412(12) 0.0558(7) Uani 1 1 d . A 1
H16 H 0.4604 0.7830 0.8831 0.067 Uiso 1 1 calc R A 1
C17 C 0.42511(17) 0.69112(13) 0.91014(12) 0.0552(7) Uani 1 1 d . A 1
C18 C 0.35258(16) 0.64711(13) 0.89363(11) 0.0530(6) Uani 1 1 d . A 1
H18 H 0.3613 0.6049 0.9166 0.064 Uiso 1 1 calc R A 1
C19 C 0.26584(16) 0.66169(12) 0.84421(11) 0.0496(6) Uani 1 1 d . A 1
C20 C 0.19072(16) 0.60854(12) 0.82324(12) 0.0526(6) Uani 1 1 d . A 1
H20A H 0.1286 0.6298 0.8055 0.063 Uiso 1 1 calc R A 1
H20B H 0.1914 0.5815 0.8668 0.063 Uiso 1 1 calc R A 1
C21 C 0.20728(16) 0.56377(11) 0.76349(12) 0.0484(6) Uani 1 1 d . A 1
C22 C 0.28355(16) 0.52137(11) 0.77867(12) 0.0528(6) Uani 1 1 d . A 1
H22 H 0.3223 0.5184 0.8276 0.063 Uiso 1 1 calc R A 1
C23 C 0.30552(16) 0.48316(12) 0.72542(12) 0.0534(6) Uani 1 1 d . A 1
C24 C 0.24929(16) 0.49089(11) 0.65424(12) 0.0500(6) Uani 1 1 d . A 1
H24 H 0.2649 0.4674 0.6161 0.060 Uiso 1 1 calc R A 1
C25 C 0.17352(15) 0.64802(11) 0.52998(11) 0.0482(6) Uani 1 1 d D A 1
C26 C 0.28209(16) 0.79906(11) 0.65623(12) 0.0506(6) Uani 1 1 d . A 1
C27 C 0.25224(15) 0.72390(11) 0.81310(10) 0.0450(6) Uani 1 1 d . A 1
C28 C 0.14990(15) 0.56636(10) 0.69247(12) 0.0467(6) Uani 1 1 d . A 1
O1 O 0.2602(3) 0.6178(3) 0.5448(2) 0.0666(4) Uani 0.46 1 d PD A 1
C29 C 0.2689(4) 0.5905(3) 0.4754(3) 0.0666(4) Uani 0.46 1 d PD A 1
H29A H 0.2152 0.5609 0.4540 0.080 Uiso 0.46 1 calc PR A 1
H29B H 0.2668 0.6272 0.4405 0.080 Uiso 0.46 1 calc PR A 1
C30 C 0.3557(3) 0.5533(3) 0.4855(3) 0.0666(4) Uani 0.46 1 d PD A 1
H30A H 0.3596 0.5378 0.4372 0.080 Uiso 0.46 1 calc PR A 1
H30B H 0.3541 0.5137 0.5157 0.080 Uiso 0.46 1 calc PR A 1
C31 C 0.4427(4) 0.5934(3) 0.5218(3) 0.0666(4) Uani 0.46 1 d PD A 1
O1A O 0.2604(4) 0.6186(5) 0.5453(4) 0.0666(4) Uani 0.33 1 d PD B 2
C29A C 0.2923(5) 0.6082(5) 0.4803(4) 0.0666(4) Uani 0.33 1 d PD B 2
H29C H 0.2788 0.6476 0.4481 0.080 Uiso 0.33 1 calc PR B 2
H29D H 0.2611 0.5692 0.4524 0.080 Uiso 0.33 1 calc PR B 2
C30A C 0.3934(5) 0.5973(4) 0.5080(4) 0.0666(4) Uani 0.33 1 d PD B 2
H30C H 0.4215 0.6357 0.5387 0.080 Uiso 0.33 1 calc PR B 2
H30D H 0.4197 0.5962 0.4658 0.080 Uiso 0.33 1 calc PR B 2
C31A C 0.4234(6) 0.5339(4) 0.5529(4) 0.0666(4) Uani 0.33 1 d PD B 2
O1B O 0.2601(6) 0.6187(9) 0.5460(6) 0.0666(4) Uani 0.21 1 d PD C 3
C29B C 0.3025(7) 0.6094(7) 0.4870(6) 0.0666(4) Uani 0.21 1 d PD C 3
H29E H 0.3277 0.6518 0.4747 0.080 Uiso 0.21 1 calc PR C 3
H29F H 0.2560 0.5923 0.4428 0.080 Uiso 0.21 1 calc PR C 3
C30B C 0.3780(7) 0.5611(6) 0.5140(5) 0.0666(4) Uani 0.21 1 d PD C 3
H30E H 0.3533 0.5188 0.5271 0.080 Uiso 0.21 1 calc PR C 3
H30F H 0.4254 0.5785 0.5575 0.080 Uiso 0.21 1 calc PR C 3
C31B C 0.4195(8) 0.5515(6) 0.4504(5) 0.0666(4) Uani 0.21 1 d PD C 3
O2 O 0.30784(10) 0.73397(7) 0.67679(8) 0.0491(4) Uani 1 1 d . A 1
C32 C 0.40513(17) 0.72241(13) 0.69018(13) 0.0597(7) Uani 1 1 d . A 1
H32A H 0.4407 0.7530 0.7286 0.072 Uiso 1 1 calc R A 1
H32B H 0.4236 0.7309 0.6451 0.072 Uiso 1 1 calc R A 1
C33 C 0.42709(17) 0.65232(13) 0.71411(14) 0.0615(7) Uani 1 1 d . A 1
H33A H 0.3873 0.6220 0.6775 0.074 Uiso 1 1 calc R A 1
H33B H 0.4132 0.6450 0.7613 0.074 Uiso 1 1 calc R A 1
C34 C 0.5294(2) 0.63689(18) 0.72275(19) 0.0988(11) Uani 1 1 d . A 1
H34A H 0.5416 0.6396 0.6750 0.119 Uiso 1 1 calc R A 1
H34B H 0.5437 0.5921 0.7426 0.119 Uiso 1 1 calc R A 1
H34C H 0.5687 0.6690 0.7562 0.119 Uiso 1 1 calc R A 1
O3 O 0.16611(11) 0.74404(8) 0.76835(8) 0.0530(4) Uani 1 1 d . A 1
C35 C 0.11168(17) 0.77524(13) 0.80999(13) 0.0599(7) Uani 1 1 d . A 1
H35A H 0.1539 0.7966 0.8537 0.072 Uiso 1 1 calc R A 1
H35B H 0.0748 0.7412 0.8269 0.072 Uiso 1 1 calc R A 1
C36 C 0.04755(17) 0.82592(11) 0.76606(12) 0.0524(6) Uani 1 1 d . A 1
C37 C 0.04091(18) 0.83953(13) 0.69421(13) 0.0613(7) Uani 1 1 d . A 1
H37 H 0.0794 0.8167 0.6702 0.074 Uiso 1 1 calc R A 1
C38 C -0.0225(2) 0.88698(14) 0.65656(15) 0.0741(9) Uani 1 1 d . A 1
H38 H -0.0251 0.8972 0.6074 0.089 Uiso 1 1 calc R A 1
C39 C -0.0805(2) 0.91884(14) 0.68856(16) 0.0756(9) Uani 1 1 d . A 1
H39 H -0.1247 0.9500 0.6616 0.091 Uiso 1 1 calc R A 1
C40 C -0.0745(2) 0.90551(13) 0.76098(16) 0.0749(8) Uani 1 1 d . A 1
H40 H -0.1153 0.9272 0.7838 0.090 Uiso 1 1 calc R A 1
C41 C -0.00959(18) 0.86097(12) 0.80001(14) 0.0613(7) Uani 1 1 d . A 1
H41 H -0.0035 0.8539 0.8504 0.074 Uiso 1 1 calc R A 1
O4 O 0.06867(10) 0.60371(8) 0.67684(8) 0.0544(4) Uani 1 1 d . A 1
C42 C -0.00817(17) 0.56638(13) 0.68539(17) 0.0710(8) Uani 1 1 d . A 1
H42A H 0.0092 0.5447 0.7339 0.085 Uiso 1 1 calc R A 1
H42B H -0.0246 0.5314 0.6475 0.085 Uiso 1 1 calc R A 1
C43 C -0.09085(18) 0.61092(14) 0.67860(15) 0.0675(8) Uani 1 1 d D A 1
C44 C -0.1771(2) 0.58279(19) 0.6634(2) 0.1143(14) Uani 1 1 d D A 1
H44 H -0.1838 0.5362 0.6569 0.137 Uiso 1 1 calc R A 1
C45 C -0.2556(3) 0.6221(2) 0.6574(3) 0.1325(15) Uani 1 1 d DU A 1
H45 H -0.3160 0.6028 0.6443 0.159 Uiso 1 1 calc R A 1
C46 C -0.2449(2) 0.68912(19) 0.6705(2) 0.1064(12) Uani 1 1 d D A 1
H46 H -0.2976 0.7155 0.6706 0.128 Uiso 1 1 calc R A 1
C47 C -0.1581(2) 0.71816(17) 0.68359(18) 0.0898(10) Uani 1 1 d D A 1
H47 H -0.1512 0.7648 0.6899 0.108 Uiso 1 1 calc R A 1
C48 C -0.0810(2) 0.67849(15) 0.68743(16) 0.0779(9) Uani 1 1 d D A 1
H48 H -0.0210 0.6981 0.6962 0.093 Uiso 1 1 calc R A 1
C49 C -0.1057(4) 0.7320(2) 0.4633(3) 0.0758(6) Uani 0.66 1 d PD A 1
C50 C -0.1815(3) 0.6827(2) 0.4676(2) 0.0758(6) Uani 0.66 1 d PD A 1
H50A H -0.1683 0.6656 0.5176 0.091 Uiso 0.66 1 calc PR A 1
H50B H -0.1826 0.6458 0.4338 0.091 Uiso 0.66 1 calc PR A 1
H50C H -0.2423 0.7050 0.4541 0.091 Uiso 0.66 1 calc PR A 1
C51 C -0.1287(3) 0.7544(2) 0.3816(2) 0.0758(6) Uani 0.66 1 d PD A 1
H51A H -0.1287 0.7156 0.3506 0.091 Uiso 0.66 1 calc PR A 1
H51B H -0.0816 0.7862 0.3761 0.091 Uiso 0.66 1 calc PR A 1
H51C H -0.1904 0.7754 0.3669 0.091 Uiso 0.66 1 calc PR A 1
C52 C -0.1047(3) 0.7906(2) 0.5144(2) 0.0758(6) Uani 0.66 1 d PD A 1
H52A H -0.1649 0.8137 0.4990 0.091 Uiso 0.66 1 calc PR A 1
H52B H -0.0546 0.8213 0.5125 0.091 Uiso 0.66 1 calc PR A 1
H52C H -0.0941 0.7744 0.5645 0.091 Uiso 0.66 1 calc PR A 1
C49A C -0.0996(7) 0.7355(5) 0.4581(5) 0.0758(6) Uani 0.34 1 d PD D 2
C50A C -0.1772(6) 0.6868(4) 0.4295(5) 0.0758(6) Uani 0.34 1 d PD D 2
H50D H -0.1786 0.6551 0.4682 0.091 Uiso 0.34 1 calc PR D 2
H50E H -0.1668 0.6629 0.3878 0.091 Uiso 0.34 1 calc PR D 2
H50F H -0.2368 0.7105 0.4140 0.091 Uiso 0.34 1 calc PR D 2
C51A C -0.0968(6) 0.7807(4) 0.3881(4) 0.0758(6) Uani 0.34 1 d PD D 2
H51D H -0.0869 0.7521 0.3494 0.091 Uiso 0.34 1 calc PR D 2
H51E H -0.0457 0.8128 0.4028 0.091 Uiso 0.34 1 calc PR D 2
H51F H -0.1562 0.8043 0.3698 0.091 Uiso 0.34 1 calc PR D 2
C52A C -0.1277(6) 0.7904(5) 0.5007(5) 0.0758(6) Uani 0.34 1 d PD D 2
H52D H -0.1926 0.8030 0.4770 0.091 Uiso 0.34 1 calc PR D 2
H52E H -0.0871 0.8288 0.5022 0.091 Uiso 0.34 1 calc PR D 2
H52F H -0.1219 0.7752 0.5506 0.091 Uiso 0.34 1 calc PR D 2
C53 C 0.1997(3) 1.0026(2) 0.5902(3) 0.0821(7) Uani 0.67 1 d PD A 1
C54 C 0.1885(3) 1.0141(2) 0.5085(2) 0.0821(7) Uani 0.67 1 d PD A 1
H54A H 0.1417 0.9834 0.4794 0.099 Uiso 0.67 1 calc PR A 1
H54B H 0.2484 1.0064 0.4984 0.099 Uiso 0.67 1 calc PR A 1
H54C H 0.1684 1.0599 0.4956 0.099 Uiso 0.67 1 calc PR A 1
C55 C 0.1095(3) 1.0202(2) 0.6068(2) 0.0821(7) Uani 0.67 1 d PD A 1
H55A H 0.0969 1.0676 0.5981 0.099 Uiso 0.67 1 calc PR A 1
H55B H 0.1148 1.0098 0.6580 0.099 Uiso 0.67 1 calc PR A 1
H55C H 0.0583 0.9944 0.5749 0.099 Uiso 0.67 1 calc PR A 1
C56 C 0.2791(3) 1.0476(2) 0.6324(3) 0.0821(7) Uani 0.67 1 d PD A 1
H56A H 0.2655 1.0935 0.6160 0.099 Uiso 0.67 1 calc PR A 1
H56B H 0.3376 1.0334 0.6234 0.099 Uiso 0.67 1 calc PR A 1
H56C H 0.2850 1.0447 0.6848 0.099 Uiso 0.67 1 calc PR A 1
C53A C 0.2125(7) 0.9964(5) 0.5811(5) 0.0821(7) Uani 0.33 1 d PD E 2
C54A C 0.2781(6) 1.0131(4) 0.5302(5) 0.0821(7) Uani 0.33 1 d PD E 2
H54D H 0.2552 0.9896 0.4835 0.099 Uiso 0.33 1 calc PR E 2
H54E H 0.3421 0.9989 0.5546 0.099 Uiso 0.33 1 calc PR E 2
H54F H 0.2773 1.0609 0.5212 0.099 Uiso 0.33 1 calc PR E 2
C55A C 0.1155(6) 0.9987(4) 0.5327(5) 0.0821(7) Uani 0.33 1 d PD E 2
H55D H 0.0717 0.9933 0.5620 0.099 Uiso 0.33 1 calc PR E 2
H55E H 0.1062 0.9627 0.4967 0.099 Uiso 0.33 1 calc PR E 2
H55F H 0.1044 1.0414 0.5072 0.099 Uiso 0.33 1 calc PR E 2
C56A C 0.2375(7) 1.0464(4) 0.6411(5) 0.0821(7) Uani 0.33 1 d PD E 2
H56D H 0.2499 1.0891 0.6213 0.099 Uiso 0.33 1 calc PR E 2
H56E H 0.2935 1.0317 0.6786 0.099 Uiso 0.33 1 calc PR E 2
H56F H 0.1857 1.0512 0.6627 0.099 Uiso 0.33 1 calc PR E 2
C57 C 0.5176(4) 0.6740(3) 0.9688(3) 0.0760(4) Uani 0.56 1 d PD A 1
C58 C 0.5102(4) 0.6984(3) 1.0437(3) 0.0760(4) Uani 0.56 1 d PD A 1
H58A H 0.5689 0.6892 1.0813 0.091 Uiso 0.56 1 calc PR A 1
H58B H 0.4589 0.6752 1.0559 0.091 Uiso 0.56 1 calc PR A 1
H58C H 0.4981 0.7462 1.0414 0.091 Uiso 0.56 1 calc PR A 1
C59 C 0.6010(3) 0.7071(3) 0.9535(3) 0.0760(4) Uani 0.56 1 d PD A 1
H59A H 0.5990 0.7549 0.9622 0.091 Uiso 0.56 1 calc PR A 1
H59B H 0.5996 0.6992 0.9025 0.091 Uiso 0.56 1 calc PR A 1
H59C H 0.6586 0.6885 0.9860 0.091 Uiso 0.56 1 calc PR A 1
C60 C 0.5397(4) 0.5984(2) 0.9771(3) 0.0760(4) Uani 0.56 1 d PD A 1
H60A H 0.5973 0.5915 1.0166 0.091 Uiso 0.56 1 calc PR A 1
H60B H 0.5477 0.5811 0.9312 0.091 Uiso 0.56 1 calc PR A 1
H60C H 0.4881 0.5752 0.9887 0.091 Uiso 0.56 1 calc PR A 1
C57A C 0.5187(6) 0.6771(4) 0.9647(4) 0.0760(4) Uani 0.44 1 d PD F 2
C58A C 0.5432(5) 0.7293(3) 1.0240(3) 0.0760(4) Uani 0.44 1 d PD F 2
H58D H 0.5959 0.7139 1.0641 0.091 Uiso 0.44 1 calc PR F 2
H58E H 0.4893 0.7374 1.0424 0.091 Uiso 0.44 1 calc PR F 2
H58F H 0.5604 0.7706 1.0039 0.091 Uiso 0.44 1 calc PR F 2
C59A C 0.5931(4) 0.6785(3) 0.9219(3) 0.0760(4) Uani 0.44 1 d PD F 2
H59D H 0.6058 0.7246 0.9114 0.091 Uiso 0.44 1 calc PR F 2
H59E H 0.5696 0.6542 0.8759 0.091 Uiso 0.44 1 calc PR F 2
H59F H 0.6507 0.6577 0.9514 0.091 Uiso 0.44 1 calc PR F 2
C60A C 0.5169(5) 0.6082(3) 0.9979(4) 0.0760(4) Uani 0.44 1 d PD F 2
H60D H 0.5792 0.5972 1.0295 0.091 Uiso 0.44 1 calc PR F 2
H60E H 0.4981 0.5753 0.9586 0.091 Uiso 0.44 1 calc PR F 2
H60F H 0.4721 0.6079 1.0268 0.091 Uiso 0.44 1 calc PR F 2
C61 C 0.3816(4) 0.4306(3) 0.7452(3) 0.0760(4) Uani 0.53 1 d PD A 1
C62 C 0.4688(4) 0.4540(3) 0.8021(3) 0.0760(4) Uani 0.53 1 d PD A 1
H62A H 0.4917 0.4947 0.7851 0.091 Uiso 0.53 1 calc PR A 1
H62B H 0.5170 0.4196 0.8099 0.091 Uiso 0.53 1 calc PR A 1
H62C H 0.4541 0.4628 0.8482 0.091 Uiso 0.53 1 calc PR A 1
C63 C 0.3438(4) 0.3700(3) 0.7814(3) 0.0760(4) Uani 0.53 1 d PD A 1
H63A H 0.3263 0.3854 0.8244 0.091 Uiso 0.53 1 calc PR A 1
H63B H 0.3927 0.3362 0.7961 0.091 Uiso 0.53 1 calc PR A 1
H63C H 0.2891 0.3509 0.7459 0.091 Uiso 0.53 1 calc PR A 1
C64 C 0.4082(4) 0.4029(3) 0.6803(3) 0.0760(4) Uani 0.53 1 d PDU A 1
H64A H 0.3557 0.3777 0.6494 0.091 Uiso 0.53 1 calc PR A 1
H64B H 0.4624 0.3736 0.6975 0.091 Uiso 0.53 1 calc PR A 1
H64C H 0.4239 0.4394 0.6520 0.091 Uiso 0.53 1 calc PR A 1
C61A C 0.3911(5) 0.4352(4) 0.7448(4) 0.0760(4) Uani 0.47 1 d PD G 2
C62A C 0.4607(5) 0.4563(4) 0.8183(3) 0.0760(4) Uani 0.47 1 d PD G 2
H62D H 0.5130 0.4251 0.8312 0.091 Uiso 0.47 1 calc PR G 2
H62E H 0.4289 0.4563 0.8568 0.091 Uiso 0.47 1 calc PR G 2
H62F H 0.4842 0.5010 0.8134 0.091 Uiso 0.47 1 calc PR G 2
C63A C 0.3529(4) 0.3655(3) 0.7485(3) 0.0760(4) Uani 0.47 1 d PD G 2
H63D H 0.3103 0.3537 0.7008 0.091 Uiso 0.47 1 calc PR G 2
H63E H 0.3191 0.3642 0.7857 0.091 Uiso 0.47 1 calc PR G 2
H63F H 0.4047 0.3338 0.7613 0.091 Uiso 0.47 1 calc PR G 2
C64A C 0.4407(4) 0.4384(3) 0.6851(3) 0.0760(4) Uani 0.47 1 d PDU G 2
H64D H 0.4679 0.4825 0.6848 0.091 Uiso 0.47 1 calc PR G 2
H64E H 0.3958 0.4297 0.6375 0.091 Uiso 0.47 1 calc PR G 2
H64F H 0.4903 0.4049 0.6947 0.091 Uiso 0.47 1 calc PR G 2

loop_
_atom_site_aniso_label
_atom_site_aniso_U_11
_atom_site_aniso_U_22
_atom_site_aniso_U_33
_atom_site_aniso_U_23
_atom_site_aniso_U_13
_atom_site_aniso_U_12
C1 0.0568(13) 0.0358(12) 0.0457(12) 0.0001(9) 0.0061(10) -0.0035(10)
C2 0.0650(15) 0.0422(13) 0.0492(13) -0.0029(10) -0.0019(11) 0.0034(11)
C3 0.0634(14) 0.0451(13) 0.0344(11) -0.0055(9) 0.0012(10) 0.0078(11)
C4 0.0604(14) 0.0501(14) 0.0427(12) -0.0073(10) -0.0034(11) 0.0038(11)
C5 0.0663(15) 0.0471(13) 0.0399(12) -0.0096(10) -0.0027(11) 0.0108(12)
C6 0.0826(17) 0.0444(13) 0.0360(11) -0.0011(10) 0.0039(11) 0.0130(13)
C7 0.0687(15) 0.0493(13) 0.0278(10) 0.0009(9) 0.0080(10) 0.0049(11)
C8 0.0801(17) 0.0611(16) 0.0441(12) 0.0130(11) 0.0212(12) -0.0015(13)
C9 0.0634(14) 0.0526(14) 0.0443(12) 0.0082(10) 0.0118(11) -0.0072(12)
C10 0.0751(17) 0.0555(15) 0.0526(14) 0.0151(12) 0.0032(12) -0.0096(13)
C11 0.0675(16) 0.0518(15) 0.0619(15) 0.0089(12) -0.0045(13) -0.0138(13)
C12 0.0719(17) 0.0458(14) 0.0616(15) -0.0016(12) 0.0038(13) -0.0127(12)
C13 0.0525(13) 0.0480(13) 0.0484(13) 0.0013(10) 0.0062(11) -0.0087(11)
C14 0.0656(15) 0.0565(15) 0.0503(13) -0.0040(11) 0.0073(12) -0.0069(12)
C15 0.0625(14) 0.0528(14) 0.0399(11) -0.0036(10) 0.0126(10) -0.0043(12)
C16 0.0545(14) 0.0645(15) 0.0443(12) -0.0056(11) 0.0072(11) -0.0040(12)
C17 0.0608(14) 0.0685(16) 0.0355(11) -0.0057(11) 0.0121(10) 0.0047(13)
C18 0.0590(14) 0.0606(15) 0.0388(11) 0.0032(10) 0.0126(10) 0.0066(12)
C19 0.0588(13) 0.0572(14) 0.0331(10) -0.0021(10) 0.0134(10) 0.0045(11)
C20 0.0596(14) 0.0550(14) 0.0447(12) 0.0064(10) 0.0170(11) -0.0043(11)
C21 0.0531(13) 0.0446(13) 0.0472(12) 0.0038(10) 0.0136(10) -0.0057(10)
C22 0.0571(14) 0.0497(14) 0.0455(12) 0.0088(10) 0.0047(11) 0.0005(11)
C23 0.0555(14) 0.0498(14) 0.0514(13) 0.0040(11) 0.0096(11) -0.0002(11)
C24 0.0589(14) 0.0407(12) 0.0470(12) 0.0013(10) 0.0093(11) 0.0026(11)
C25 0.0582(13) 0.0515(13) 0.0303(10) -0.0013(9) 0.0052(10) 0.0111(11)
C26 0.0534(13) 0.0463(13) 0.0506(13) 0.0094(10) 0.0123(11) -0.0039(11)
C27 0.0503(12) 0.0551(14) 0.0276(10) -0.0026(9) 0.0077(9) 0.0030(11)
C28 0.0490(12) 0.0360(11) 0.0521(13) 0.0060(10) 0.0094(10) -0.0009(10)
O1 0.0709(9) 0.0765(10) 0.0534(7) 0.0086(7) 0.0193(7) 0.0176(8)
C29 0.0709(9) 0.0765(10) 0.0534(7) 0.0086(7) 0.0193(7) 0.0176(8)
C30 0.0709(9) 0.0765(10) 0.0534(7) 0.0086(7) 0.0193(7) 0.0176(8)
C31 0.0709(9) 0.0765(10) 0.0534(7) 0.0086(7) 0.0193(7) 0.0176(8)
O1A 0.0709(9) 0.0765(10) 0.0534(7) 0.0086(7) 0.0193(7) 0.0176(8)
C29A 0.0709(9) 0.0765(10) 0.0534(7) 0.0086(7) 0.0193(7) 0.0176(8)
C30A 0.0709(9) 0.0765(10) 0.0534(7) 0.0086(7) 0.0193(7) 0.0176(8)
C31A 0.0709(9) 0.0765(10) 0.0534(7) 0.0086(7) 0.0193(7) 0.0176(8)
O1B 0.0709(9) 0.0765(10) 0.0534(7) 0.0086(7) 0.0193(7) 0.0176(8)
C29B 0.0709(9) 0.0765(10) 0.0534(7) 0.0086(7) 0.0193(7) 0.0176(8)
C30B 0.0709(9) 0.0765(10) 0.0534(7) 0.0086(7) 0.0193(7) 0.0176(8)
C31B 0.0709(9) 0.0765(10) 0.0534(7) 0.0086(7) 0.0193(7) 0.0176(8)
O2 0.0537(9) 0.0498(9) 0.0453(8) 0.0088(7) 0.0164(7) 0.0023(7)
C32 0.0583(14) 0.0716(17) 0.0537(13) 0.0126(12) 0.0233(11) 0.0040(13)
C33 0.0632(15) 0.0684(16) 0.0565(14) 0.0144(12) 0.0229(12) 0.0170(13)
C34 0.076(2) 0.110(3) 0.116(3) 0.029(2) 0.0377(18) 0.0226(19)
O3 0.0554(9) 0.0615(10) 0.0384(8) -0.0009(7) 0.0075(7) 0.0073(8)
C35 0.0580(14) 0.0726(17) 0.0500(13) -0.0036(12) 0.0170(11) 0.0126(13)
C36 0.0629(14) 0.0468(13) 0.0461(12) -0.0053(10) 0.0132(11) -0.0054(11)
C37 0.0689(16) 0.0624(16) 0.0496(14) 0.0010(12) 0.0118(12) 0.0084(13)
C38 0.089(2) 0.0645(18) 0.0626(16) 0.0055(14) 0.0109(15) 0.0067(15)
C39 0.090(2) 0.0589(17) 0.0744(18) 0.0040(14) 0.0183(16) 0.0176(15)
C40 0.090(2) 0.0483(15) 0.090(2) -0.0024(14) 0.0316(16) 0.0089(14)
C41 0.0755(16) 0.0479(14) 0.0618(15) 0.0018(12) 0.0216(13) 0.0039(13)
O4 0.0508(9) 0.0483(9) 0.0603(9) 0.0021(7) 0.0098(8) 0.0038(7)
C42 0.0525(15) 0.0613(17) 0.094(2) 0.0021(14) 0.0129(14) 0.0024(13)
C43 0.0518(14) 0.0717(18) 0.0810(18) -0.0030(14) 0.0222(13) 0.0038(13)
C44 0.0660(19) 0.085(2) 0.197(4) -0.003(2) 0.045(2) 0.0002(18)
C45 0.075(2) 0.114(3) 0.223(4) -0.016(3) 0.065(2) 0.000(2)
C46 0.075(2) 0.102(3) 0.156(3) -0.004(2) 0.055(2) 0.0164(19)
C47 0.081(2) 0.089(2) 0.103(2) -0.0131(18) 0.0301(18) 0.0128(18)
C48 0.0603(17) 0.076(2) 0.091(2) -0.0179(16) 0.0114(15) 0.0061(15)
C49 0.0688(11) 0.0727(11) 0.0696(11) -0.0116(9) -0.0070(9) 0.0197(8)
C50 0.0688(11) 0.0727(11) 0.0696(11) -0.0116(9) -0.0070(9) 0.0197(8)
C51 0.0688(11) 0.0727(11) 0.0696(11) -0.0116(9) -0.0070(9) 0.0197(8)
C52 0.0688(11) 0.0727(11) 0.0696(11) -0.0116(9) -0.0070(9) 0.0197(8)
C49A 0.0688(11) 0.0727(11) 0.0696(11) -0.0116(9) -0.0070(9) 0.0197(8)
C50A 0.0688(11) 0.0727(11) 0.0696(11) -0.0116(9) -0.0070(9) 0.0197(8)
C51A 0.0688(11) 0.0727(11) 0.0696(11) -0.0116(9) -0.0070(9) 0.0197(8)
C52A 0.0688(11) 0.0727(11) 0.0696(11) -0.0116(9) -0.0070(9) 0.0197(8)
C53 0.0835(14) 0.0508(10) 0.0994(14) 0.0169(9) 0.0054(12) 0.0005(10)
C54 0.0835(14) 0.0508(10) 0.0994(14) 0.0169(9) 0.0054(12) 0.0005(10)
C55 0.0835(14) 0.0508(10) 0.0994(14) 0.0169(9) 0.0054(12) 0.0005(10)
C56 0.0835(14) 0.0508(10) 0.0994(14) 0.0169(9) 0.0054(12) 0.0005(10)
C53A 0.0835(14) 0.0508(10) 0.0994(14) 0.0169(9) 0.0054(12) 0.0005(10)
C54A 0.0835(14) 0.0508(10) 0.0994(14) 0.0169(9) 0.0054(12) 0.0005(10)
C55A 0.0835(14) 0.0508(10) 0.0994(14) 0.0169(9) 0.0054(12) 0.0005(10)
C56A 0.0835(14) 0.0508(10) 0.0994(14) 0.0169(9) 0.0054(12) 0.0005(10)
C57 0.0657(8) 0.0843(9) 0.0696(8) -0.0014(7) 0.0056(6) 0.0167(7)
C58 0.0657(8) 0.0843(9) 0.0696(8) -0.0014(7) 0.0056(6) 0.0167(7)
C59 0.0657(8) 0.0843(9) 0.0696(8) -0.0014(7) 0.0056(6) 0.0167(7)
C60 0.0657(8) 0.0843(9) 0.0696(8) -0.0014(7) 0.0056(6) 0.0167(7)
C57A 0.0657(8) 0.0843(9) 0.0696(8) -0.0014(7) 0.0056(6) 0.0167(7)
C58A 0.0657(8) 0.0843(9) 0.0696(8) -0.0014(7) 0.0056(6) 0.0167(7)
C59A 0.0657(8) 0.0843(9) 0.0696(8) -0.0014(7) 0.0056(6) 0.0167(7)
C60A 0.0657(8) 0.0843(9) 0.0696(8) -0.0014(7) 0.0056(6) 0.0167(7)
C61 0.0657(8) 0.0843(9) 0.0696(8) -0.0014(7) 0.0056(6) 0.0167(7)
C62 0.0657(8) 0.0843(9) 0.0696(8) -0.0014(7) 0.0056(6) 0.0167(7)
C63 0.0657(8) 0.0843(9) 0.0696(8) -0.0014(7) 0.0056(6) 0.0167(7)
C64 0.0657(8) 0.0843(9) 0.0696(8) -0.0014(7) 0.0056(6) 0.0167(7)
C61A 0.0657(8) 0.0843(9) 0.0696(8) -0.0014(7) 0.0056(6) 0.0167(7)
C62A 0.0657(8) 0.0843(9) 0.0696(8) -0.0014(7) 0.0056(6) 0.0167(7)
C63A 0.0657(8) 0.0843(9) 0.0696(8) -0.0014(7) 0.0056(6) 0.0167(7)
C64A 0.0657(8) 0.0843(9) 0.0696(8) -0.0014(7) 0.0056(6) 0.0167(7)

loop_
_atom_type_symbol
_atom_type_description
_atom_type_scat_dispersion_real
_atom_type_scat_dispersion_imag
_atom_type_scat_source
C C 0.0181 0.0091 'International Tables Vol C Tables 4.2.6.8 and 6.1.1.4'
H H 0.0000 0.0000 'International Tables Vol C Tables 4.2.6.8 and 6.1.1.4'
O O 0.0492 0.0322 'International Tables Vol C Tables 4.2.6.8 and 6.1.1.4'

loop_
_geom_angle_atom_site_label_1
_geom_angle_atom_site_label_2
_geom_angle_atom_site_label_3
_geom_angle
_geom_angle_site_symmetry_1
_geom_angle_site_symmetry_3
_geom_angle_publ_flag
C28 C1 C24 118.3(2) . . ?
C28 C1 C2 121.1(2) . . ?
C24 C1 C2 120.6(2) . . ?
C3 C2 C1 114.15(18) . . ?
C4 C3 C25 118.6(2) . . ?
C4 C3 C2 120.7(2) . . ?
C25 C3 C2 120.6(2) . . ?
C3 C4 C5 122.8(2) . . ?
C4 C5 C6 115.8(2) . . ?
C4 C5 C49 121.4(3) . . ?
C6 C5 C49 122.7(3) . . ?
C7 C6 C5 123.5(2) . . ?
C25 C7 C6 117.7(2) . . ?
C25 C7 C8 121.3(2) . . ?
C6 C7 C8 120.9(2) . . ?
C7 C8 C9 112.9(2) . . ?
C26 C9 C10 118.4(2) . . ?
C26 C9 C8 121.3(2) . . ?
C10 C9 C8 120.3(2) . . ?
C11 C10 C9 122.5(2) . . ?
C10 C11 C12 116.6(2) . . ?
C10 C11 C53 125.1(3) . . ?
C12 C11 C53 118.3(3) . . ?
C13 C12 C11 123.5(2) . . ?
C12 C13 C26 117.4(2) . . ?
C12 C13 C14 116.4(2) . . ?
C26 C13 C14 126.3(2) . . ?
C15 C14 C13 123.0(2) . . ?
C16 C15 C27 117.8(2) . . ?
C16 C15 C14 120.4(2) . . ?
C27 C15 C14 121.7(2) . . ?
C15 C16 C17 122.7(2) . . ?
C18 C17 C16 117.0(2) . . ?
C18 C17 C57 120.6(3) . . ?
C16 C17 C57 122.4(3) . . ?
C17 C18 C19 122.7(2) . . ?
C27 C19 C18 118.4(2) . . ?
C27 C19 C20 121.4(2) . . ?
C18 C19 C20 120.1(2) . . ?
C19 C20 C21 110.43(19) . . ?
C28 C21 C22 118.2(2) . . ?
C28 C21 C20 121.4(2) . . ?
C22 C21 C20 120.3(2) . . ?
C23 C22 C21 122.7(2) . . ?
C22 C23 C24 116.8(2) . . ?
C22 C23 C61 121.4(3) . . ?
C24 C23 C61 121.5(3) . . ?
C23 C24 C1 122.5(2) . . ?
C7 C25 O1 121.0(3) . . ?
C7 C25 C3 121.1(2) . . ?
O1 C25 C3 117.9(3) . . ?
C9 C26 C13 121.6(2) . . ?
C9 C26 O2 117.8(2) . . ?
C13 C26 O2 120.55(19) . . ?
C19 C27 O3 121.9(2) . . ?
C19 C27 C15 121.1(2) . . ?
O3 C27 C15 116.9(2) . . ?
C21 C28 C1 121.3(2) . . ?
C21 C28 O4 119.5(2) . . ?
C1 C28 O4 119.14(19) . . ?
C25 O1 C29 107.2(3) . . ?
C30 C29 O1 111.9(4) . . ?
C29 C30 C31 113.5(5) . . ?
O1A C29A C30A 105.4(6) . . ?
C29A C30A C31A 115.7(7) . . ?
O1B C29B C30B 105.9(9) . . ?
C29B C30B C31B 104.5(8) . . ?
C26 O2 C32 113.08(17) . . ?
O2 C32 C33 109.6(2) . . ?
C32 C33 C34 110.7(2) . . ?
C27 O3 C35 111.11(16) . . ?
O3 C35 C36 111.5(2) . . ?
C37 C36 C41 118.6(2) . . ?
C37 C36 C35 123.5(2) . . ?
C41 C36 C35 117.8(2) . . ?
C36 C37 C38 119.8(3) . . ?
C39 C38 C37 121.4(3) . . ?
C38 C39 C40 119.2(3) . . ?
C41 C40 C39 120.2(3) . . ?
C40 C41 C36 120.5(3) . . ?
C28 O4 C42 111.96(18) . . ?
O4 C42 C43 110.2(2) . . ?
C44 C43 C48 120.0(3) . . ?
C44 C43 C42 118.3(3) . . ?
C48 C43 C42 121.7(2) . . ?
C43 C44 C45 120.3(3) . . ?
C46 C45 C44 119.5(3) . . ?
C45 C46 C47 120.3(3) . . ?
C46 C47 C48 119.2(3) . . ?
C43 C48 C47 120.4(3) . . ?
C50 C49 C52 110.0(4) . . ?
C50 C49 C5 113.5(4) . . ?
C52 C49 C5 105.6(3) . . ?
C50 C49 C51 106.5(4) . . ?
C52 C49 C51 111.8(4) . . ?
C5 C49 C51 109.5(4) . . ?
C50A C49A C52A 111.9(9) . . ?
C50A C49A C51A 105.4(7) . . ?
C52A C49A C51A 96.2(7) . . ?
C55 C53 C56 110.9(4) . . ?
C55 C53 C54 109.2(4) . . ?
C56 C53 C54 106.8(4) . . ?
C55 C53 C11 112.3(4) . . ?
C56 C53 C11 107.9(3) . . ?
C54 C53 C11 109.6(4) . . ?
C55A C53A C56A 116.5(8) . . ?
C55A C53A C54A 105.9(8) . . ?
C56A C53A C54A 105.1(8) . . ?
C59 C57 C58 108.5(5) . . ?
C59 C57 C17 112.2(4) . . ?
C58 C57 C17 108.3(4) . . ?
C59 C57 C60 106.7(5) . . ?
C58 C57 C60 106.6(4) . . ?
C17 C57 C60 114.2(4) . . ?
C58A C57A C60A 110.6(6) . . ?
C58A C57A C59A 108.8(6) . . ?
C60A C57A C59A 109.4(6) . . ?
C64 C61 C62 109.3(5) . . ?
C64 C61 C23 114.0(4) . . ?
C62 C61 C23 113.0(5) . . ?
C64 C61 C63 106.3(5) . . ?
C62 C61 C63 105.5(5) . . ?
C23 C61 C63 108.2(5) . . ?
C63A C61A C64A 109.9(6) . . ?
C63A C61A C62A 112.1(6) . . ?
C64A C61A C62A 108.6(6) . . ?

loop_
_geom_bond_atom_site_label_1
_geom_bond_atom_site_label_2
_geom_bond_distance
_geom_bond_site_symmetry_2
_geom_bond_publ_flag
C1 C28 1.385(3) . ?
C1 C24 1.388(3) . ?
C1 C2 1.519(3) . ?
C2 C3 1.516(3) . ?
C3 C4 1.387(3) . ?
C3 C25 1.388(3) . ?
C4 C5 1.390(3) . ?
C5 C6 1.395(4) . ?
C5 C49 1.539(6) . ?
C6 C7 1.389(3) . ?
C7 C25 1.386(3) . ?
C7 C8 1.506(3) . ?
C8 C9 1.520(3) . ?
C9 C26 1.390(3) . ?
C9 C10 1.392(3) . ?
C10 C11 1.385(4) . ?
C11 C12 1.394(3) . ?
C11 C53 1.571(5) . ?
C12 C13 1.390(3) . ?
C13 C26 1.391(3) . ?
C13 C14 1.516(3) . ?
C14 C15 1.496(3) . ?
C15 C16 1.390(3) . ?
C15 C27 1.397(3) . ?
C16 C17 1.398(3) . ?
C17 C18 1.367(3) . ?
C17 C57 1.550(6) . ?
C18 C19 1.401(3) . ?
C19 C27 1.378(3) . ?
C19 C20 1.521(3) . ?
C20 C21 1.528(3) . ?
C21 C28 1.384(3) . ?
C21 C22 1.388(3) . ?
C22 C23 1.386(3) . ?
C23 C24 1.388(3) . ?
C23 C61 1.521(7) . ?
C25 O1 1.386(5) . ?
C26 O2 1.393(3) . ?
C27 O3 1.388(3) . ?
C28 O4 1.387(3) . ?
O1 C29 1.473(6) . ?
C29 C30 1.463(6) . ?
C30 C31 1.521(6) . ?
O1A C29A 1.463(7) . ?
C29A C30A 1.469(7) . ?
C30A C31A 1.533(7) . ?
O1B C29B 1.451(9) . ?
C29B C30B 1.469(9) . ?
C30B C31B 1.523(9) . ?
O2 C32 1.422(3) . ?
C32 C33 1.493(3) . ?
C33 C34 1.522(4) . ?
O3 C35 1.433(3) . ?
C35 C36 1.486(3) . ?
C36 C37 1.373(3) . ?
C36 C41 1.400(4) . ?
C37 C38 1.394(4) . ?
C38 C39 1.355(4) . ?
C39 C40 1.385(4) . ?
C40 C41 1.376(4) . ?
O4 C42 1.420(3) . ?
C42 C43 1.503(4) . ?
C43 C44 1.362(4) . ?
C43 C48 1.376(4) . ?
C44 C45 1.393(5) . ?
C45 C46 1.376(5) . ?
C46 C47 1.380(4) . ?
C47 C48 1.387(4) . ?
C49 C50 1.527(6) . ?
C49 C52 1.530(6) . ?
C49 C51 1.566(6) . ?
C49A C50A 1.500(11) . ?
C49A C52A 1.503(11) . ?
C49A C51A 1.626(11) . ?
C53 C55 1.510(6) . ?
C53 C56 1.528(6) . ?
C53 C54 1.538(6) . ?
C53A C55A 1.483(11) . ?
C53A C56A 1.490(11) . ?
C53A C54A 1.600(12) . ?
C57 C59 1.513(8) . ?
C57 C58 1.543(7) . ?
C57 C60 1.559(7) . ?
C57A C58A 1.512(9) . ?
C57A C60A 1.531(9) . ?
C57A C59A 1.555(10) . ?
C61 C64 1.510(8) . ?
C61 C62 1.516(7) . ?
C61 C63 1.583(8) . ?
C61A C63A 1.526(9) . ?
C61A C64A 1.526(9) . ?
C61A C62A 1.550(8) . ?
